data_2011995
loop_
_publ_author_name
'Linden, Anthony'
'Ghorbani-Salman Pour, Fatemeh'
'Breitenmoser, Roland A.'
'Heimgartner, Heinz'

_publ_section_title
;
 (+-)-6-Benzyl-3,3-dimethylmorpholine-2,5-dione and its 5-monothio and
 2,5-dithio derivatives
;
_journal_issue 5
_journal_name_full 'Acta Crystallographica Section C'
_journal_page_first 634
_journal_page_last 637
_journal_paper_doi 10.1107/S0108270101003195
_journal_volume 57
_journal_year 2001
_chemical_formula_moiety 'C13 H15 N O3'
_chemical_formula_sum 'C13 H15 N O3'
_chemical_formula_weight 233.27
_chemical_melting_point 437.5(5)
_chemical_name_systematic
;
6-benzyl-3,3-dimethylmorpholine-2,5-dione
;
_space_group_IT_number 2
_symmetry_cell_setting triclinic
_symmetry_space_group_name_Hall '-P 1'
_symmetry_space_group_name_H-M 'P -1'
_audit_creation_method SHELXL-97
_cell_angle_alpha 67.51(2)
_cell_angle_beta 80.38(3)
_cell_angle_gamma 80.35(3)
_cell_formula_units_Z 2
_cell_length_a 5.699(2)
_cell_length_b 10.347(3)
_cell_length_c 11.327(4)
_cell_measurement_reflns_used 25
_cell_measurement_temperature 173.0(10)
_cell_measurement_theta_max 20.0
_cell_measurement_theta_min 19.0
_cell_volume 604.5(4)
_computing_cell_refinement 'MSC/AFC Diffractometer Control Software'
_computing_data_collection
; MSC/AFC Diffractometer Control Software (Molecular
Structure Corporation, 1991)
;
_computing_data_reduction 'TEXSAN (Molecular Structure Corporation, 1999)'
_computing_molecular_graphics 'ORTEPII (Johnson, 1976)'
_computing_publication_material 'SHELXL97 and PLATON (Spek, 2001)'
_computing_structure_refinement 'SHELXL97 (Sheldrick, 1997)'
_computing_structure_solution 'SHELXS97 (Sheldrick, 1997)'
_diffrn_ambient_temperature 173.0(10)
_diffrn_measured_fraction_theta_full .999
_diffrn_measured_fraction_theta_max .999
_diffrn_measurement_device_type 'Rigaku AFC-5R diffractometer'
_diffrn_measurement_method '\w--2\q scans'
_diffrn_radiation_monochromator graphite
_diffrn_radiation_source 'Rigaku rotating anode generator'
_diffrn_radiation_type 'Mo K\a'
_diffrn_radiation_wavelength .71069
_diffrn_reflns_av_R_equivalents .0249
_diffrn_reflns_av_sigmaI/netI .0454
_diffrn_reflns_limit_h_max 7
_diffrn_reflns_limit_h_min -7
_diffrn_reflns_limit_k_max 0
_diffrn_reflns_limit_k_min -13
_diffrn_reflns_limit_l_max 13
_diffrn_reflns_limit_l_min -14
_diffrn_reflns_number 2927
_diffrn_reflns_theta_full 27.5
_diffrn_reflns_theta_max 27.5
_diffrn_reflns_theta_min 3.39
_diffrn_standards_decay_% 0
_diffrn_standards_interval_count 150
_diffrn_standards_number 3
_exptl_absorpt_coefficient_mu .0912
_exptl_absorpt_correction_type none
_exptl_crystal_colour colourless
_exptl_crystal_density_diffrn 1.281
_exptl_crystal_density_method 'not measured'
_exptl_crystal_description plate
_exptl_crystal_F_000 248
_exptl_crystal_size_max .50
_exptl_crystal_size_mid .38
_exptl_crystal_size_min .12
_refine_diff_density_max .266
_refine_diff_density_min -.230
_refine_ls_extinction_method none
_refine_ls_goodness_of_fit_ref 1.018
_refine_ls_hydrogen_treatment mixed
_refine_ls_matrix_type full
_refine_ls_number_parameters 160
_refine_ls_number_reflns 2773
_refine_ls_number_restraints 0
_refine_ls_restrained_S_all 1.018
_refine_ls_R_factor_all .0913
_refine_ls_R_factor_gt .0469
_refine_ls_shift/su_max .001
_refine_ls_shift/su_mean .000
_refine_ls_structure_factor_coef Fsqd
_refine_ls_weighting_details 'w=1/[\s^2^(Fo^2^)+(0.0530P)^2^+0.1854P] where P=(Fo^2^+2Fc^2^)/3'
_refine_ls_weighting_scheme calc
_refine_ls_wR_factor_ref .1302
_reflns_number_gt 1859
_reflns_number_total 2773
_reflns_threshold_expression 'I > 2\s(I)'
_cod_data_source_file sk1460.cif
_cod_data_source_block IV
_cod_depositor_comments
;
The following automatic conversions were performed:

'_chemical_melting_point' value '437-438' was changed to '437.5(5)' -
the average value was taken and precision was estimated.

Automatic conversion script
Id: cif_fix_values 1646 2011-03-28 12:23:43Z adriana 

The following automatic conversions were performed:

'_chemical_melting_point' value '437-438' was changed to '437.5(5)' -
the average value was taken and precision was estimated.

Automatic conversion script
Id: cif_fix_values 1715 2011-07-08 13:25:40Z adriana 
;
_cod_database_code 2011995
_cod_database_fobs_code 2011995

loop_
_symmetry_equiv_pos_as_xyz
'x, y, z'
'-x, -y, -z'

loop_
_atom_site_label
_atom_site_fract_x
_atom_site_fract_y
_atom_site_fract_z
_atom_site_U_iso_or_equiv
_atom_site_adp_type
_atom_site_calc_flag
_atom_site_refinement_flags
_atom_site_occupancy
_atom_site_disorder_assembly
_atom_site_disorder_group
_atom_site_type_symbol
O1 .4371(2) .10417(12) .63704(12) .0321(3) Uani d . 1 . . O
O2 .7608(2) .11627(14) .50074(14) .0411(4) Uani d . 1 . . O
O5 -.0837(3) .34956(14) .63550(14) .0520(5) Uani d . 1 . . O
N4 .2406(3) .36142(15) .48846(14) .0283(3) Uani d . 1 . . N
H4 .194(4) .451(2) .447(2) .043(6) Uiso d . 1 . . H
C2 .5594(3) .16503(17) .52203(17) .0273(4) Uani d . 1 . . C
C3 .4341(3) .29250(17) .42359(16) .0244(4) Uani d . 1 . . C
C5 .1008(3) .29338(18) .59202(17) .0331(4) Uani d . 1 . . C
C6 .1783(3) .13724(18) .65703(17) .0307(4) Uani d . 1 . . C
H6 .0985 .0827 .6221 .037 Uiso calc R 1 . . H
C7 .3359(3) .24227(19) .33272(17) .0322(4) Uani d . 1 . . C
H71 .2569 .3232 .2676 .048 Uiso calc R 1 . . H
H72 .2199 .1755 .3820 .048 Uiso calc R 1 . . H
H73 .4680 .1959 .2904 .048 Uiso calc R 1 . . H
C8 .6138(3) .39764(19) .34989(19) .0357(4) Uani d . 1 . . C
H81 .7442 .3541 .3042 .054 Uiso calc R 1 . . H
H82 .6793 .4253 .4103 .054 Uiso calc R 1 . . H
H83 .5335 .4811 .2878 .054 Uiso calc R 1 . . H
C9 .1099(4) .0907(2) .80091(18) .0471(6) Uani d . 1 . . C
H91 .1972 .1411 .8354 .057 Uiso calc R 1 . . H
H92 -.0636 .1186 .8177 .057 Uiso calc R 1 . . H
C10 .1624(3) -.06485(18) .87193(16) .0308(4) Uani d . 1 . . C
C11 .3570(4) -.1186(2) .94168(18) .0372(5) Uani d . 1 . . C
H11 .4629 -.0565 .9410 .045 Uiso calc R 1 . . H
C12 .4007(4) -.2604(2) 1.01209(19) .0421(5) Uani d . 1 . . C
H12 .5341 -.2951 1.0603 .050 Uiso calc R 1 . . H
C13 .2510(4) -.3511(2) 1.01230(19) .0422(5) Uani d . 1 . . C
H13 .2787 -.4488 1.0614 .051 Uiso calc R 1 . . H
C14 .0603(4) -.2996(2) .9409(2) .0468(5) Uani d . 1 . . C
H14 -.0417 -.3626 .9393 .056 Uiso calc R 1 . . H
C15 .0158(4) -.1580(2) .87165(19) .0399(5) Uani d . 1 . . C
H15 -.1173 -.1240 .8232 .048 Uiso calc R 1 . . H

loop_
_atom_site_aniso_label
_atom_site_aniso_U_11
_atom_site_aniso_U_22
_atom_site_aniso_U_33
_atom_site_aniso_U_12
_atom_site_aniso_U_13
_atom_site_aniso_U_23
O1 .0329(7) .0264(6) .0288(6) .0042(5) -.0046(5) -.0038(5)
O2 .0263(7) .0353(7) .0512(9) .0046(6) -.0026(6) -.0083(7)
O5 .0594(10) .0288(7) .0400(8) .0160(7) .0195(7) -.0009(6)
N4 .0347(8) .0184(7) .0246(7) .0050(6) .0020(6) -.0055(6)
C2 .0266(9) .0239(8) .0309(9) .0000(7) -.0052(7) -.0098(7)
C3 .0246(8) .0210(8) .0249(8) .0010(6) .0002(6) -.0080(6)
C5 .0395(10) .0242(9) .0271(9) .0068(8) .0030(8) -.0070(7)
C6 .0341(9) .0236(8) .0272(9) .0050(7) .0033(7) -.0077(7)
C7 .0367(10) .0311(9) .0288(9) -.0010(8) -.0038(7) -.0119(8)
C8 .0339(10) .0283(9) .0399(10) -.0055(8) .0006(8) -.0081(8)
C9 .0725(15) .0259(10) .0300(10) .0051(10) .0101(10) -.0068(8)
C10 .0408(10) .0243(8) .0212(8) .0009(7) .0062(7) -.0075(7)
C11 .0461(11) .0377(10) .0317(10) -.0124(9) -.0005(8) -.0153(9)
C12 .0435(11) .0463(12) .0305(10) .0010(9) -.0109(8) -.0074(9)
C13 .0525(13) .0257(9) .0352(10) -.0007(9) .0001(9) -.0003(8)
C14 .0499(13) .0371(11) .0535(13) -.0173(10) -.0045(10) -.0120(10)
C15 .0341(10) .0427(11) .0376(10) -.0007(8) -.0090(8) -.0081(9)

loop_
_atom_type_symbol
_atom_type_description
_atom_type_scat_dispersion_real
_atom_type_scat_dispersion_imag
_atom_type_scat_source
C C .0033 .0016
; International Tables for Crystallography (1992).
Vol. C, Tables 4.2.6.8 and 6.1.1.4
;
H H .0000 .0000
; International Tables for Crystallography (1992).
Vol. C, Tables 4.2.6.8 and 6.1.1.4
;
N N .0061 .0033
; International Tables for Crystallography (1992).
Vol. C, Tables 4.2.6.8 and 6.1.1.4
;
O O .0106 .0060
; International Tables for Crystallography (1992).
Vol. C, Tables 4.2.6.8 and 6.1.1.4
;

loop_
_geom_angle_atom_site_label_1
_geom_angle_atom_site_label_2
_geom_angle_atom_site_label_3
_geom_angle
_geom_angle_publ_flag
C2 O1 C6 120.53(13) yes
C5 N4 C3 124.06(14) yes
C5 N4 H4 117.3(14) ?
C3 N4 H4 117.2(14) ?
O2 C2 O1 118.81(16) ?
O2 C2 C3 122.98(16) ?
O1 C2 C3 118.20(14) ?
N4 C3 C2 110.10(13) ?
N4 C3 C8 108.03(14) ?
C2 C3 C8 108.97(14) ?
N4 C3 C7 110.62(14) ?
C2 C3 C7 108.25(14) ?
C8 C3 C7 110.87(15) ?
O5 C5 N4 123.78(16) ?
O5 C5 C6 120.30(16) ?
N4 C5 C6 115.92(15) ?
O1 C6 C9 106.64(16) ?
O1 C6 C5 111.79(15) ?
C9 C6 C5 110.50(15) ?
O1 C6 H6 109.3 ?
C9 C6 H6 109.3 ?
C5 C6 H6 109.3 ?
C3 C7 H71 109.5 ?
C3 C7 H72 109.5 ?
H71 C7 H72 109.5 ?
C3 C7 H73 109.5 ?
H71 C7 H73 109.5 ?
H72 C7 H73 109.5 ?
C3 C8 H81 109.5 ?
C3 C8 H82 109.5 ?
H81 C8 H82 109.5 ?
C3 C8 H83 109.5 ?
H81 C8 H83 109.5 ?
H82 C8 H83 109.5 ?
C10 C9 C6 114.08(16) ?
C10 C9 H91 108.7 ?
C6 C9 H91 108.7 ?
C10 C9 H92 108.7 ?
C6 C9 H92 108.7 ?
H91 C9 H92 107.6 ?
C15 C10 C11 118.01(17) ?
C15 C10 C9 121.09(19) ?
C11 C10 C9 120.89(19) ?
C12 C11 C10 121.43(19) ?
C12 C11 H11 119.3 ?
C10 C11 H11 119.3 ?
C13 C12 C11 119.72(19) ?
C13 C12 H12 120.1 ?
C11 C12 H12 120.1 ?
C12 C13 C14 119.49(19) ?
C12 C13 H13 120.3 ?
C14 C13 H13 120.3 ?
C13 C14 C15 120.7(2) ?
C13 C14 H14 119.7 ?
C15 C14 H14 119.7 ?
C14 C15 C10 120.63(19) ?
C14 C15 H15 119.7 ?
C10 C15 H15 119.7 ?

loop_
_geom_bond_atom_site_label_1
_geom_bond_atom_site_label_2
_geom_bond_site_symmetry_2
_geom_bond_distance
_geom_bond_publ_flag
O1 C2 . 1.340(2) yes
O1 C6 . 1.457(2) yes
O2 C2 . 1.199(2) yes
O5 C5 . 1.236(2) yes
N4 C5 . 1.323(2) yes
N4 C3 . 1.460(2) yes
N4 H4 . .88(2) ?
C2 C3 . 1.522(2) ?
C3 C8 . 1.524(2) ?
C3 C7 . 1.530(3) ?
C5 C6 . 1.519(2) ?
C6 C9 . 1.513(3) ?
C6 H6 . 1.0000 ?
C7 H71 . .9800 ?
C7 H72 . .9800 ?
C7 H73 . .9800 ?
C8 H81 . .9800 ?
C8 H82 . .9800 ?
C8 H83 . .9800 ?
C9 C10 . 1.502(3) ?
C9 H91 . .9900 ?
C9 H92 . .9900 ?
C10 C15 . 1.378(3) ?
C10 C11 . 1.383(3) ?
C11 C12 . 1.378(3) ?
C11 H11 . .9500 ?
C12 C13 . 1.369(3) ?
C12 H12 . .9500 ?
C13 C14 . 1.374(3) ?
C13 H13 . .9500 ?
C14 C15 . 1.375(3) ?
C14 H14 . .9500 ?
C15 H15 . .9500 ?

loop_
_geom_hbond_atom_site_label_D
_geom_hbond_atom_site_label_H
_geom_hbond_atom_site_label_A
_geom_hbond_site_symmetry_A
_geom_hbond_distance_DH
_geom_hbond_distance_HA
_geom_hbond_distance_DA
_geom_hbond_angle_DHA
_geom_hbond_publ_flag
N4 H4 O5 2_566 .88(2) 1.95(2) 2.833(2) 176(2) yes

loop_
_geom_torsion_atom_site_label_1
_geom_torsion_atom_site_label_2
_geom_torsion_atom_site_label_3
_geom_torsion_atom_site_label_4
_geom_torsion
C6 O1 C2 O2 -165.28(16)
C6 O1 C2 C3 14.0(2)
C5 N4 C3 C2 -37.3(2)
C5 N4 C3 C8 -156.18(18)
C5 N4 C3 C7 82.3(2)
O2 C2 C3 N4 -156.84(17)
O1 C2 C3 N4 23.9(2)
O2 C2 C3 C8 -38.5(2)
O1 C2 C3 C8 142.19(16)
O2 C2 C3 C7 82.1(2)
O1 C2 C3 C7 -97.14(18)
C3 N4 C5 O5 -168.91(19)
C3 N4 C5 C6 10.6(3)
C2 O1 C6 C9 -162.18(16)
C2 O1 C6 C5 -41.3(2)
O5 C5 C6 O1 -151.95(18)
N4 C5 C6 O1 28.5(2)
O5 C5 C6 C9 -33.3(3)
N4 C5 C6 C9 147.15(19)
O1 C6 C9 C10 -62.9(2)
C5 C6 C9 C10 175.40(18)
C6 C9 C10 C15 -77.5(3)
C6 C9 C10 C11 103.7(2)
C15 C10 C11 C12 -1.8(3)
C9 C10 C11 C12 176.93(18)
C10 C11 C12 C13 .9(3)
C11 C12 C13 C14 .8(3)
C12 C13 C14 C15 -1.4(3)
C13 C14 C15 C10 .4(3)
C11 C10 C15 C14 1.2(3)
C9 C10 C15 C14 -177.55(19)

loop_
_cod_related_entry_id
_cod_related_entry_database
_cod_related_entry_code
1 ChemSpider 21107347
